data_4309322
loop_
_publ_author_name
'Margaret-Jane Crawford'
'Peter Mayer'

_publ_contact_author_address
;
Department Chemie
Ludwig-Maximilians Universit\"at
Butenandtstra\&se 5-13 (Haus D)
D-81377 M\"unchen
Bundesrepublik Deutschland
;
_publ_contact_author_email mjc@cup.uni-muenchen.de
_publ_contact_author_name 'Margret-J. Crawford'
_publ_contact_author_phone +49-89-2180-77501
_publ_section_title
;
Synthesis, Structural and Computational Investigations of UO2I42-: A
Structurally Characterized U(VI)-I Anion
;
_journal_name_full 'Inorganic Chemistry'
_journal_page_first 5547
_journal_page_last 5549
_journal_paper_doi 10.1021/ic050231c
_journal_volume 44
_journal_year 2005
_chemical_formula_moiety 'U O2 I4, 2(P C24 H20), 2(C2 H3 N)'
_chemical_formula_sum 'C52 H46 I4 N2 O2 P2 U'
_chemical_formula_weight 1538.528
_space_group_IT_number 15
_symmetry_cell_setting monoclinic
_symmetry_Int_Tables_number 15
_symmetry_space_group_name_Hall '-C 2yc'
_symmetry_space_group_name_H-M 'C 1 2/c 1'
_atom_sites_solution_hydrogens geom
_atom_sites_solution_primary direct
_atom_sites_solution_secondary difmap
_audit_author_name 'Mayer, P.'
_audit_block_code UO2_I4_PPh4_CH3CN_jn015_klapoetke
_audit_creation_date 19-Jan-05
_audit_creation_method 'form98_non/compatible with shelxl97-2'
_audit_update_record 08-Feb-05
_cell_angle_alpha 90.00
_cell_angle_beta 114.2659(11)
_cell_angle_gamma 90.00
_cell_formula_units_Z 4
_cell_length_a 25.4148(5)
_cell_length_b 7.9560(2)
_cell_length_c 28.5906(6)
_cell_measurement_reflns_used 30197
_cell_measurement_temperature 200(2)
_cell_measurement_theta_max 26.022
_cell_measurement_theta_min 3.134
_cell_volume 5270.3(2)
_computing_cell_refinement 'HKL Scalepack (Otwinowski & Minor 1997)'
_computing_data_collection 'Collect (Nonius BV, 1997-2000)'
_computing_data_reduction 'HKL Denzo and Scalepack (Otwinowski & Minor 1997)'
_computing_structure_refinement 'SHELXL-97 (G. M. Sheldrick. University of G\"ottingen, 97-2 version)'
_computing_structure_solution
;
A. Altomare, M. C. Burla, M. Camalli, G. L. Cascarano, C. Giacovazzo, A.
Guagliardi, A. G. G. Moliterni, G. Polidori, R. Spagna: SIR97: a new tool for
crystal structure determination and refinement; J. Appl. Crystallogr. 1999,
32, 115-119.
;
_diffrn_ambient_temperature 200(2)
_diffrn_detector_area_resol_mean 9
_diffrn_measured_fraction_theta_full 0.997
_diffrn_measured_fraction_theta_max 0.997
_diffrn_measurement_device '95mm CCD camera on \k-goniostat'
_diffrn_measurement_device_type KappaCCD
_diffrn_orient_matrix_type 'by Nonius Collect from scalepack cell'
_diffrn_orient_matrix_UB_11 0.0283544
_diffrn_orient_matrix_UB_12 -0.0675894
_diffrn_orient_matrix_UB_13 -0.0081245
_diffrn_orient_matrix_UB_21 0.0111454
_diffrn_orient_matrix_UB_22 0.1029420
_diffrn_orient_matrix_UB_23 -0.0138500
_diffrn_orient_matrix_UB_31 0.0305718
_diffrn_orient_matrix_UB_32 0.0251579
_diffrn_orient_matrix_UB_33 0.0348445
_diffrn_radiation_collimation 0.35
_diffrn_radiation_monochromator graphite
_diffrn_radiation_source 'rotating anode'
_diffrn_radiation_type MoK\a
_diffrn_radiation_wavelength 0.71073
_diffrn_reflns_av_R_equivalents 0.0571
_diffrn_reflns_av_sigmaI/netI 0.0561
_diffrn_reflns_limit_h_max 31
_diffrn_reflns_limit_h_min -31
_diffrn_reflns_limit_k_max 9
_diffrn_reflns_limit_k_min -9
_diffrn_reflns_limit_l_max 35
_diffrn_reflns_limit_l_min -34
_diffrn_reflns_number 22604
_diffrn_reflns_theta_full 26.03
_diffrn_reflns_theta_max 26.03
_diffrn_reflns_theta_min 3.21
_diffrn_source_current 75.00
_diffrn_source_power 4.125
_diffrn_source_type 'FR 591 generator'
_diffrn_source_voltage 55.00
_exptl_absorpt_coefficient_mu 5.523
_exptl_absorpt_correction_T_max 0.7951
_exptl_absorpt_correction_T_min 0.4329
_exptl_absorpt_correction_type numerical
_exptl_absorpt_process_details
;
Crystal faces optimized with XShape, rev. 1.02, STOE (Darmstadt, Germany)
Absorption correction with XRed, rev 1.09, STOE (Darmstadt, Germany)
;
_exptl_crystal_colour red
_exptl_crystal_density_diffrn 1.93903(7)
_exptl_crystal_density_method 'not measured'
_exptl_crystal_description rod
_exptl_crystal_F_000 2888
_exptl_crystal_size_max 0.26
_exptl_crystal_size_mid 0.06
_exptl_crystal_size_min 0.04
_refine_diff_density_max 1.435
_refine_diff_density_min -1.182
_refine_diff_density_rms 0.187
_refine_ls_extinction_method none
_refine_ls_goodness_of_fit_ref 1.019
_refine_ls_hydrogen_treatment mixed
_refine_ls_matrix_type full
_refine_ls_number_parameters 287
_refine_ls_number_reflns 5192
_refine_ls_number_restraints 0
_refine_ls_restrained_S_all 1.019
_refine_ls_R_factor_all 0.0618
_refine_ls_R_factor_gt 0.0353
_refine_ls_shift/su_max 0.001
_refine_ls_shift/su_mean 0.000
_refine_ls_structure_factor_coef Fsqd
_refine_ls_weighting_details 'calc w=1/[\s^2^(Fo^2^)+(0.0328P)^2^+6.3647P] where P=(Fo^2^+2Fc^2^)/3'
_refine_ls_weighting_scheme calc
_refine_ls_wR_factor_gt 0.0737
_refine_ls_wR_factor_ref 0.0821
_reflns_number_gt 3787
_reflns_number_total 5192
_reflns_threshold_expression >2sigma(I)
_cod_data_source_file ic050231csi20050214_042938.cif
_cod_data_source_block jn015
_cod_original_sg_symbol_H-M 'C 2/c'
_cod_database_code 4309322

loop_
_symmetry_equiv_pos_as_xyz
'x, y, z'
'-x, y, -z+1/2'
'x+1/2, y+1/2, z'
'-x+1/2, y+1/2, -z+1/2'
'-x, -y, -z'
'x, -y, z-1/2'
'-x+1/2, -y+1/2, -z'
'x+1/2, -y+1/2, z-1/2'

loop_
_atom_site_label
_atom_site_type_symbol
_atom_site_fract_x
_atom_site_fract_y
_atom_site_fract_z
_atom_site_U_iso_or_equiv
_atom_site_adp_type
_atom_site_occupancy
_atom_site_symmetry_multiplicity
_atom_site_calc_flag
_atom_site_refinement_flags
_atom_site_disorder_assembly
_atom_site_disorder_group
U U 0.5000 0.27303(3) 0.7500 0.02703(10) Uani 1 2 d S . .
I1 I 0.539566(17) 0.27279(5) 0.866806(14) 0.04362(13) Uani 1 1 d . . .
I2 I 0.374735(16) 0.27261(5) 0.735845(14) 0.03852(12) Uani 1 1 d . . .
P P 0.15472(6) 0.04169(17) 0.59275(5) 0.0298(3) Uani 1 1 d . . .
O1 O 0.5000 0.4956(6) 0.7500 0.0352(13) Uani 1 2 d S . .
O2 O 0.5000 0.0524(6) 0.7500 0.0324(12) Uani 1 2 d S . .
C1 C 0.1196(2) 0.1705(6) 0.62272(18) 0.0253(11) Uani 1 1 d . . .
C2 C 0.1181(2) 0.3473(6) 0.61769(19) 0.0305(12) Uani 1 1 d . . .
H2 H 0.1348 0.4007 0.5973 0.037 Uiso 1 1 calc R . .
C3 C 0.0921(2) 0.4411(7) 0.6428(2) 0.0379(14) Uani 1 1 d . . .
H3 H 0.0915 0.5601 0.6401 0.045 Uiso 1 1 calc R . .
C4 C 0.0668(2) 0.3647(7) 0.6719(2) 0.0375(14) Uani 1 1 d . . .
H4 H 0.0486 0.4311 0.6886 0.045 Uiso 1 1 calc R . .
C5 C 0.0682(2) 0.1914(7) 0.6767(2) 0.0377(14) Uani 1 1 d . . .
H5 H 0.0505 0.1389 0.6964 0.045 Uiso 1 1 calc R . .
C6 C 0.0949(2) 0.0957(7) 0.6531(2) 0.0370(14) Uani 1 1 d . . .
H6 H 0.0966 -0.0228 0.6575 0.044 Uiso 1 1 calc R . .
C7 C 0.2044(2) -0.0950(6) 0.64128(19) 0.0292(12) Uani 1 1 d . . .
C8 C 0.2086(2) -0.2630(6) 0.6308(2) 0.0353(14) Uani 1 1 d . . .
H8 H 0.1849 -0.3088 0.5983 0.042 Uiso 1 1 calc R . .
C9 C 0.2483(3) -0.3637(7) 0.6688(2) 0.0479(16) Uani 1 1 d . . .
H9 H 0.2514 -0.4795 0.6624 0.058 Uiso 1 1 calc R . .
C10 C 0.2828(2) -0.2960(8) 0.7156(2) 0.0420(15) Uani 1 1 d . . .
H10 H 0.3100 -0.3650 0.7414 0.050 Uiso 1 1 calc R . .
C11 C 0.2783(2) -0.1294(7) 0.7253(2) 0.0401(14) Uani 1 1 d . . .
H11 H 0.3026 -0.0835 0.7577 0.048 Uiso 1 1 calc R . .
C12 C 0.2389(2) -0.0278(7) 0.68867(19) 0.0393(14) Uani 1 1 d . . .
H12 H 0.2354 0.0873 0.6958 0.047 Uiso 1 1 calc R . .
C13 C 0.1907(2) 0.1793(6) 0.5658(2) 0.0329(13) Uani 1 1 d . . .
C14 C 0.1586(3) 0.2563(7) 0.5195(2) 0.0421(15) Uani 1 1 d . . .
H14 H 0.1199 0.2230 0.4998 0.051 Uiso 1 1 calc R . .
C15 C 0.1836(3) 0.3830(8) 0.5020(2) 0.0508(17) Uani 1 1 d . . .
H15 H 0.1618 0.4360 0.4700 0.061 Uiso 1 1 calc R . .
C16 C 0.2389(3) 0.4315(8) 0.5301(2) 0.0541(18) Uani 1 1 d . . .
H16 H 0.2551 0.5217 0.5187 0.065 Uiso 1 1 calc R . .
C17 C 0.2720(3) 0.3490(8) 0.5759(2) 0.0499(16) Uani 1 1 d . . .
H17 H 0.3113 0.3795 0.5947 0.060 Uiso 1 1 calc R . .
C18 C 0.2483(3) 0.2247(7) 0.5938(2) 0.0382(14) Uani 1 1 d . . .
H18 H 0.2708 0.1692 0.6251 0.046 Uiso 1 1 calc R . .
C19 C 0.1040(2) -0.0869(6) 0.54315(18) 0.0308(13) Uani 1 1 d . . .
C20 C 0.1176(3) -0.1466(8) 0.5037(2) 0.0517(17) Uani 1 1 d . . .
H20 H 0.1522 -0.1113 0.5014 0.062 Uiso 1 1 calc R . .
C21 C 0.0809(3) -0.2570(8) 0.4679(2) 0.0544(18) Uani 1 1 d . . .
H21 H 0.0899 -0.2957 0.4406 0.065 Uiso 1 1 calc R . .
C22 C 0.0324(3) -0.3102(8) 0.4714(2) 0.0555(18) Uani 1 1 d . . .
H22 H 0.0079 -0.3887 0.4472 0.067 Uiso 1 1 calc R . .
C23 C 0.0182(3) -0.2514(7) 0.5099(3) 0.0526(18) Uani 1 1 d . . .
H23 H -0.0165 -0.2878 0.5116 0.063 Uiso 1 1 calc R . .
C24 C 0.0532(2) -0.1416(7) 0.5454(2) 0.0406(14) Uani 1 1 d . . .
H24 H 0.0429 -0.1022 0.5719 0.049 Uiso 1 1 calc R . .
N N 0.3073(4) 0.1801(10) 0.0819(4) 0.106(3) Uani 1 1 d . . .
C25 C 0.3482(6) 0.1996(15) 0.1225(6) 0.133(5) Uani 1 1 d . . .
C26 C 0.4019(4) 0.2302(11) 0.1731(3) 0.093(3) Uani 1 1 d . . .
H26A H 0.4071 0.1350 0.1963 0.140 Uiso 1 1 calc R . .
H26B H 0.3966 0.3334 0.1893 0.140 Uiso 1 1 calc R . .
H26C H 0.4361 0.2416 0.1657 0.140 Uiso 1 1 calc R . .

loop_
_atom_site_aniso_label
_atom_site_aniso_U_11
_atom_site_aniso_U_22
_atom_site_aniso_U_33
_atom_site_aniso_U_23
_atom_site_aniso_U_13
_atom_site_aniso_U_12
U 0.02445(17) 0.03032(17) 0.02683(16) 0.000 0.01106(13) 0.000
I1 0.0377(2) 0.0635(3) 0.0285(2) -0.00115(18) 0.01248(18) 0.00082(19)
I2 0.0265(2) 0.0443(2) 0.0431(2) -0.00106(17) 0.01266(17) -0.00063(17)
P 0.0263(8) 0.0330(8) 0.0310(8) 0.0003(6) 0.0127(6) -0.0006(6)
O1 0.037(3) 0.027(3) 0.041(3) 0.000 0.016(3) 0.000
O2 0.031(3) 0.038(3) 0.031(3) 0.000 0.015(2) 0.000
C1 0.021(3) 0.034(3) 0.023(3) -0.002(2) 0.011(2) -0.001(2)
C2 0.032(3) 0.028(3) 0.031(3) -0.003(2) 0.012(3) -0.001(2)
C3 0.040(4) 0.032(3) 0.040(3) -0.006(3) 0.015(3) 0.003(3)
C4 0.034(3) 0.046(4) 0.036(3) -0.007(3) 0.018(3) 0.005(3)
C5 0.041(4) 0.043(4) 0.032(3) -0.002(3) 0.017(3) 0.001(3)
C6 0.045(4) 0.028(3) 0.043(3) -0.004(3) 0.024(3) 0.000(3)
C7 0.027(3) 0.033(3) 0.032(3) 0.000(2) 0.017(3) -0.001(2)
C8 0.029(3) 0.041(3) 0.033(3) -0.005(3) 0.010(3) 0.000(3)
C9 0.057(4) 0.035(3) 0.054(4) 0.001(3) 0.026(4) 0.006(3)
C10 0.029(3) 0.056(4) 0.039(4) 0.009(3) 0.012(3) 0.015(3)
C11 0.037(4) 0.051(4) 0.027(3) -0.001(3) 0.007(3) 0.001(3)
C12 0.038(4) 0.040(3) 0.034(3) 0.001(3) 0.008(3) 0.008(3)
C13 0.033(3) 0.031(3) 0.041(3) 0.001(3) 0.021(3) 0.000(2)
C14 0.039(4) 0.053(4) 0.036(3) 0.013(3) 0.017(3) -0.001(3)
C15 0.051(4) 0.058(4) 0.048(4) 0.012(3) 0.025(3) 0.003(3)
C16 0.070(5) 0.047(4) 0.063(5) -0.004(4) 0.044(4) -0.010(4)
C17 0.049(4) 0.054(4) 0.054(4) -0.018(3) 0.029(3) -0.019(3)
C18 0.036(4) 0.049(4) 0.035(3) -0.004(3) 0.019(3) -0.007(3)
C19 0.030(3) 0.032(3) 0.024(3) -0.003(2) 0.006(2) -0.001(2)
C20 0.044(4) 0.065(4) 0.053(4) -0.019(3) 0.027(3) -0.018(3)
C21 0.054(4) 0.072(5) 0.039(4) -0.028(3) 0.021(3) -0.021(4)
C22 0.044(4) 0.057(4) 0.047(4) -0.017(3) 0.000(3) -0.014(3)
C23 0.029(4) 0.065(4) 0.059(4) -0.014(3) 0.013(3) -0.013(3)
C24 0.032(3) 0.049(4) 0.042(3) -0.006(3) 0.016(3) -0.006(3)
N 0.143(9) 0.070(5) 0.158(8) -0.045(6) 0.113(7) -0.016(5)
C25 0.148(12) 0.135(9) 0.197(14) -0.095(10) 0.152(12) -0.052(9)
C26 0.067(6) 0.138(8) 0.069(6) -0.018(5) 0.022(5) 0.009(5)

loop_
_atom_type_symbol
_atom_type_description
_atom_type_scat_dispersion_real
_atom_type_scat_dispersion_imag
_atom_type_scat_source
C C 0.0033 0.0016 'International Tables Vol C Tables 4.2.6.8 and 6.1.1.4'
H H 0.0000 0.0000 'International Tables Vol C Tables 4.2.6.8 and 6.1.1.4'
N N 0.0061 0.0033 'International Tables Vol C Tables 4.2.6.8 and 6.1.1.4'
O O 0.0106 0.0060 'International Tables Vol C Tables 4.2.6.8 and 6.1.1.4'
P P 0.1023 0.0942 'International Tables Vol C Tables 4.2.6.8 and 6.1.1.4'
I I -0.4742 1.8119 'International Tables Vol C Tables 4.2.6.8 and 6.1.1.4'
U U -9.6767 9.6646 'International Tables Vol C Tables 4.2.6.8 and 6.1.1.4'

loop_
_exptl_crystal_face_index_h
_exptl_crystal_face_index_k
_exptl_crystal_face_index_l
_exptl_crystal_face_perp_dist
17 24 4 0.14560
27 -21 -20 0.05011
0 0 1 0.01940
-5 0 -17 0.04020
5 0 -6 0.03840
-5 0 6 0.01020
-3 0 -1 0.02200
20 9 -10 0.12240

loop_
_geom_angle_atom_site_label_1
_geom_angle_atom_site_label_2
_geom_angle_atom_site_label_3
_geom_angle
_geom_angle_site_symmetry_1
_geom_angle_site_symmetry_3
_geom_angle_publ_flag
O2 U O1 180.000(4) . . ?
O2 U I2 89.937(9) . 2_656 ?
O1 U I2 90.063(9) . 2_656 ?
O2 U I2 89.937(9) . . ?
O1 U I2 90.063(8) . . ?
I2 U I2 179.873(17) 2_656 . ?
O2 U I1 89.965(9) . 2_656 ?
O1 U I1 90.035(9) . 2_656 ?
I2 U I1 90.100(11) 2_656 2_656 ?
I2 U I1 89.900(11) . 2_656 ?
O2 U I1 89.965(9) . . ?
O1 U I1 90.035(9) . . ?
I2 U I1 89.900(11) 2_656 . ?
I2 U I1 90.100(11) . . ?
I1 U I1 179.929(18) 2_656 . ?
C13 P C1 107.4(2) . . ?
C13 P C19 109.7(3) . . ?
C1 P C19 111.6(2) . . ?
C13 P C7 112.3(2) . . ?
C1 P C7 107.8(2) . . ?
C19 P C7 108.2(2) . . ?
C6 C1 C2 119.1(5) . . ?
C6 C1 P 119.6(4) . . ?
C2 C1 P 121.2(4) . . ?
C3 C2 C1 119.0(5) . . ?
C3 C2 H2 120.5 . . ?
C1 C2 H2 120.5 . . ?
C2 C3 C4 121.1(5) . . ?
C2 C3 H3 119.5 . . ?
C4 C3 H3 119.5 . . ?
C3 C4 C5 120.0(5) . . ?
C3 C4 H4 120.0 . . ?
C5 C4 H4 120.0 . . ?
C6 C5 C4 120.1(5) . . ?
C6 C5 H5 119.9 . . ?
C4 C5 H5 119.9 . . ?
C5 C6 C1 120.7(5) . . ?
C5 C6 H6 119.6 . . ?
C1 C6 H6 119.6 . . ?
C8 C7 C12 120.7(5) . . ?
C8 C7 P 120.5(4) . . ?
C12 C7 P 118.8(4) . . ?
C7 C8 C9 118.9(5) . . ?
C7 C8 H8 120.5 . . ?
C9 C8 H8 120.5 . . ?
C10 C9 C8 120.2(5) . . ?
C10 C9 H9 119.9 . . ?
C8 C9 H9 119.9 . . ?
C11 C10 C9 120.2(5) . . ?
C11 C10 H10 119.9 . . ?
C9 C10 H10 119.9 . . ?
C10 C11 C12 120.7(5) . . ?
C10 C11 H11 119.6 . . ?
C12 C11 H11 119.6 . . ?
C11 C12 C7 119.3(5) . . ?
C11 C12 H12 120.4 . . ?
C7 C12 H12 120.4 . . ?
C14 C13 C18 120.1(5) . . ?
C14 C13 P 118.6(4) . . ?
C18 C13 P 120.8(4) . . ?
C13 C14 C15 119.4(6) . . ?
C13 C14 H14 120.3 . . ?
C15 C14 H14 120.3 . . ?
C16 C15 C14 120.5(6) . . ?
C16 C15 H15 119.7 . . ?
C14 C15 H15 119.7 . . ?
C15 C16 C17 120.0(6) . . ?
C15 C16 H16 120.0 . . ?
C17 C16 H16 120.0 . . ?
C18 C17 C16 120.3(6) . . ?
C18 C17 H17 119.8 . . ?
C16 C17 H17 119.8 . . ?
C17 C18 C13 119.6(5) . . ?
C17 C18 H18 120.2 . . ?
C13 C18 H18 120.2 . . ?
C24 C19 C20 118.4(5) . . ?
C24 C19 P 121.4(4) . . ?
C20 C19 P 119.9(4) . . ?
C21 C20 C19 120.0(6) . . ?
C21 C20 H20 120.0 . . ?
C19 C20 H20 120.0 . . ?
C22 C21 C20 120.4(6) . . ?
C22 C21 H21 119.8 . . ?
C20 C21 H21 119.8 . . ?
C21 C22 C23 120.2(6) . . ?
C21 C22 H22 119.9 . . ?
C23 C22 H22 119.9 . . ?
C24 C23 C22 120.8(6) . . ?
C24 C23 H23 119.6 . . ?
C22 C23 H23 119.6 . . ?
C23 C24 C19 120.1(6) . . ?
C23 C24 H24 120.0 . . ?
C19 C24 H24 120.0 . . ?
N C25 C26 177.2(12) . . ?
C25 C26 H26A 109.5 . . ?
C25 C26 H26B 109.5 . . ?
H26A C26 H26B 109.5 . . ?
C25 C26 H26C 109.5 . . ?
H26A C26 H26C 109.5 . . ?
H26B C26 H26C 109.5 . . ?

loop_
_geom_bond_atom_site_label_1
_geom_bond_atom_site_label_2
_geom_bond_distance
_geom_bond_site_symmetry_2
_geom_bond_publ_flag
U O2 1.755(5) . ?
U O1 1.771(5) . ?
U I2 3.0397(4) 2_656 ?
U I2 3.0397(4) . ?
U I1 3.0665(4) 2_656 ?
U I1 3.0665(4) . ?
P C13 1.790(5) . ?
P C1 1.791(5) . ?
P C19 1.793(5) . ?
P C7 1.806(5) . ?
C1 C6 1.398(7) . ?
C1 C2 1.413(7) . ?
C2 C3 1.379(7) . ?
C2 H2 0.9500 . ?
C3 C4 1.382(7) . ?
C3 H3 0.9500 . ?
C4 C5 1.385(8) . ?
C4 H4 0.9500 . ?
C5 C6 1.367(7) . ?
C5 H5 0.9500 . ?
C6 H6 0.9500 . ?
C7 C8 1.383(7) . ?
C7 C12 1.384(7) . ?
C8 C9 1.392(7) . ?
C8 H8 0.9500 . ?
C9 C10 1.373(8) . ?
C9 H9 0.9500 . ?
C10 C11 1.369(8) . ?
C10 H10 0.9500 . ?
C11 C12 1.375(7) . ?
C11 H11 0.9500 . ?
C12 H12 0.9500 . ?
C13 C14 1.381(7) . ?
C13 C18 1.396(7) . ?
C14 C15 1.390(8) . ?
C14 H14 0.9500 . ?
C15 C16 1.357(8) . ?
C15 H15 0.9500 . ?
C16 C17 1.395(8) . ?
C16 H16 0.9500 . ?
C17 C18 1.363(8) . ?
C17 H17 0.9500 . ?
C18 H18 0.9500 . ?
C19 C24 1.390(7) . ?
C19 C20 1.393(7) . ?
C20 C21 1.381(8) . ?
C20 H20 0.9500 . ?
C21 C22 1.345(9) . ?
C21 H21 0.9500 . ?
C22 C23 1.373(9) . ?
C22 H22 0.9500 . ?
C23 C24 1.358(8) . ?
C23 H23 0.9500 . ?
C24 H24 0.9500 . ?
N C25 1.207(15) . ?
C25 C26 1.547(16) . ?
C26 H26A 0.9800 . ?
C26 H26B 0.9800 . ?
C26 H26C 0.9800 . ?

loop_
_geom_contact_atom_site_label_1
_geom_contact_atom_site_label_2
_geom_contact_distance
_geom_contact_site_symmetry_1
_geom_contact_site_symmetry_2
_geom_contact_publ_flag
? ? ? ? ? ?

loop_
_geom_hbond_atom_site_label_D
_geom_hbond_atom_site_label_H
_geom_hbond_atom_site_label_A
_geom_hbond_distance_DH
_geom_hbond_distance_HA
_geom_hbond_distance_DA
_geom_hbond_angle_DHA
_geom_hbond_site_symmetry_A
_geom_hbond_publ_flag
? ? ? ? ? ? ? ? ?

loop_
_geom_torsion_atom_site_label_1
_geom_torsion_atom_site_label_2
_geom_torsion_atom_site_label_3
_geom_torsion_atom_site_label_4
_geom_torsion
_geom_torsion_site_symmetry_1
_geom_torsion_site_symmetry_2
_geom_torsion_site_symmetry_3
_geom_torsion_site_symmetry_4
_geom_torsion_publ_flag
C13 P C1 C6 -171.0(4) . . . . ?
C19 P C1 C6 68.8(5) . . . . ?
C7 P C1 C6 -49.9(5) . . . . ?
C13 P C1 C2 6.7(5) . . . . ?
C19 P C1 C2 -113.4(4) . . . . ?
C7 P C1 C2 127.9(4) . . . . ?
C6 C1 C2 C3 -0.2(7) . . . . ?
P C1 C2 C3 -178.0(4) . . . . ?
C1 C2 C3 C4 -1.1(8) . . . . ?
C2 C3 C4 C5 0.9(8) . . . . ?
C3 C4 C5 C6 0.6(8) . . . . ?
C4 C5 C6 C1 -1.9(8) . . . . ?
C2 C1 C6 C5 1.7(8) . . . . ?
P C1 C6 C5 179.6(4) . . . . ?
C13 P C7 C8 -105.0(5) . . . . ?
C1 P C7 C8 136.9(4) . . . . ?
C19 P C7 C8 16.2(5) . . . . ?
C13 P C7 C12 73.7(5) . . . . ?
C1 P C7 C12 -44.4(5) . . . . ?
C19 P C7 C12 -165.2(4) . . . . ?
C12 C7 C8 C9 0.0(8) . . . . ?
P C7 C8 C9 178.7(4) . . . . ?
C7 C8 C9 C10 -0.6(9) . . . . ?
C8 C9 C10 C11 0.4(9) . . . . ?
C9 C10 C11 C12 0.5(9) . . . . ?
C10 C11 C12 C7 -1.1(8) . . . . ?
C8 C7 C12 C11 0.9(8) . . . . ?
P C7 C12 C11 -177.8(4) . . . . ?
C1 P C13 C14 -79.6(5) . . . . ?
C19 P C13 C14 41.8(5) . . . . ?
C7 P C13 C14 162.1(4) . . . . ?
C1 P C13 C18 92.6(5) . . . . ?
C19 P C13 C18 -146.1(4) . . . . ?
C7 P C13 C18 -25.7(5) . . . . ?
C18 C13 C14 C15 -2.2(8) . . . . ?
P C13 C14 C15 170.0(5) . . . . ?
C13 C14 C15 C16 -0.3(9) . . . . ?
C14 C15 C16 C17 3.0(10) . . . . ?
C15 C16 C17 C18 -3.1(9) . . . . ?
C16 C17 C18 C13 0.5(9) . . . . ?
C14 C13 C18 C17 2.1(8) . . . . ?
P C13 C18 C17 -169.9(4) . . . . ?
C13 P C19 C24 -148.5(4) . . . . ?
C1 P C19 C24 -29.6(5) . . . . ?
C7 P C19 C24 88.8(5) . . . . ?
C13 P C19 C20 37.4(5) . . . . ?
C1 P C19 C20 156.2(5) . . . . ?
C7 P C19 C20 -85.4(5) . . . . ?
C24 C19 C20 C21 0.2(9) . . . . ?
P C19 C20 C21 174.5(5) . . . . ?
C19 C20 C21 C22 -1.3(10) . . . . ?
C20 C21 C22 C23 1.8(11) . . . . ?
C21 C22 C23 C24 -1.3(10) . . . . ?
C22 C23 C24 C19 0.2(9) . . . . ?
C20 C19 C24 C23 0.3(9) . . . . ?
P C19 C24 C23 -173.9(5) . . . . ?

loop_
_reflns_scale_group_code
_reflns_scale_meas_F
1 1.0
